data_7108659
loop_
_publ_author_name
'Fucke, Katharina'
'Howard, Judith'
'Steed, Jonathan'

_publ_section_title
;
 Overcoming the solvation shell during the crystallisation of diatrizoic
 acid from dimethylsulfoxide
;
_journal_coden_ASTM CHCOFS
_journal_issue 99
_journal_name_full
;
 Chemical Communications (Cambridge, United Kingdom)
;
_journal_page_first 12065
_journal_page_last 12067
_journal_paper_doi 10.1039/c2cc35995b
_journal_volume 48
_journal_year 2012
_chemical_formula_moiety 'C11 H8 I3 N2 O4, C2 O S'
_chemical_formula_sum 'C13 H15 I3 N2 O5 S'
_chemical_formula_weight 692.03
_space_group_crystal_system orthorhombic
_space_group_IT_number 62
_space_group_name_Hall '-P 2ac 2n'
_space_group_name_H-M_alt 'P n m a'
_symmetry_space_group_name_Hall '-P 2ac 2n'
_symmetry_space_group_name_H-M 'P n m a'
_atom_sites_solution_hydrogens geom
_atom_sites_solution_primary direct
_atom_sites_solution_secondary difmap
_audit_creation_date 2012-08-16
_audit_creation_method
;
Olex2 1.2
(compiled May 9 2012 12:37:22, GUI svn.r4230)
;
_cell_angle_alpha 90.00
_cell_angle_beta 90.00
_cell_angle_gamma 90.00
_cell_formula_units_Z 4
_cell_length_a 19.3415(5)
_cell_length_b 12.5777(4)
_cell_length_c 8.9696(2)
_cell_measurement_temperature 120
_cell_volume 2182.05(10)
_computing_molecular_graphics
;
O. V. Dolomanov, L. J. Bourhis, R. J. Gildea, J. A. K. Howard and H. Puschmann,
OLEX2: a complete structure solution, refinement and analysis program.
J. Appl. Cryst. (2009). 42, 339-341.
;
_computing_publication_material
;
O. V. Dolomanov, L. J. Bourhis, R. J. Gildea, J. A. K. Howard and H. Puschmann,
OLEX2: a complete structure solution, refinement and analysis program.
J. Appl. Cryst. (2009). 42, 339-341.
;
_computing_structure_refinement
;
SHELXL, G.M. Sheldrick, Acta Cryst.
(2008). A64, 112-122
;
_computing_structure_solution
;
SHELXS, G.M. Sheldrick, Acta Cryst.
(2008). A64, 112-122
;
_diffrn_ambient_temperature 120
_diffrn_detector 'CCD area detector'
_diffrn_detector_area_resol_mean 5.6
_diffrn_detector_type 'Bruker SMART CCD 6000 area detector'
_diffrn_measured_fraction_theta_full 1.000
_diffrn_measured_fraction_theta_max 1.000
_diffrn_measurement_device 'three-circle diffractometer'
_diffrn_measurement_device_type 'Bruker SMART CCD 6000 area detector'
_diffrn_measurement_method '\w scans'
_diffrn_radiation_monochromator graphite
_diffrn_radiation_probe x-ray
_diffrn_radiation_type MoK\a
_diffrn_radiation_wavelength 0.71073
_diffrn_radiation_xray_symbol K-L~3~
_diffrn_reflns_av_R_equivalents 0.1052
_diffrn_reflns_av_unetI/netI 0.0540
_diffrn_reflns_limit_h_max 24
_diffrn_reflns_limit_h_min -24
_diffrn_reflns_limit_k_max 14
_diffrn_reflns_limit_k_min -15
_diffrn_reflns_limit_l_max 11
_diffrn_reflns_limit_l_min -8
_diffrn_reflns_number 14117
_diffrn_reflns_theta_full 26.34
_diffrn_reflns_theta_max 26.34
_diffrn_reflns_theta_min 2.11
_diffrn_source 'sealed X-ray tube'
_diffrn_source_target Mo
_exptl_absorpt_coefficient_mu 4.415
_exptl_absorpt_correction_T_max 1.000000
_exptl_absorpt_correction_T_min 0.529425
_exptl_absorpt_correction_type multi-scan
_exptl_absorpt_process_details SADABS
_exptl_crystal_colour 'clear light colourless'
_exptl_crystal_colour_lustre clear
_exptl_crystal_colour_modifier light
_exptl_crystal_colour_primary colourless
_exptl_crystal_density_diffrn 2.107
_exptl_crystal_density_method 'not measured'
_exptl_crystal_description block
_exptl_crystal_F_000 1288
_exptl_crystal_size_max 0.46
_exptl_crystal_size_mid 0.28
_exptl_crystal_size_min 0.28
_refine_diff_density_max 1.452
_refine_diff_density_min -1.193
_refine_diff_density_rms 0.144
_refine_ls_extinction_method none
_refine_ls_goodness_of_fit_ref 1.043
_refine_ls_hydrogen_treatment mixed
_refine_ls_matrix_type full
_refine_ls_number_parameters 126
_refine_ls_number_reflns 2325
_refine_ls_number_restraints 0
_refine_ls_restrained_S_all 1.043
_refine_ls_R_factor_all 0.0494
_refine_ls_R_factor_gt 0.0423
_refine_ls_shift/su_max 0.001
_refine_ls_shift/su_mean 0.000
_refine_ls_structure_factor_coef Fsqd
_refine_ls_weighting_details 'calc w=1/[\s^2^(Fo^2^)+(0.0646P)^2^+1.9262P] where P=(Fo^2^+2Fc^2^)/3'
_refine_ls_weighting_scheme calc
_refine_ls_wR_factor_gt 0.1113
_refine_ls_wR_factor_ref 0.1176
_reflns_number_gt 1954
_reflns_number_total 2325
_reflns_threshold_expression >2sigma(I)
_cod_duplicate_entry 7108382
_cod_data_source_file c2cc35995b.txt
_cod_data_source_block try
_cod_database_code 7108659
_refinement_special_details 'The solvent is dynamically disordered, thus no hydrogen atoms have been added.'

loop_
_space_group_symop_id
_space_group_symop_operation_xyz
1 'x, y, z'
2 '-x+1/2, -y, z+1/2'
3 'x+1/2, -y+1/2, -z+1/2'
4 '-x, y+1/2, -z'
5 '-x, -y, -z'
6 'x-1/2, y, -z-1/2'
7 '-x-1/2, y-1/2, z-1/2'
8 'x, -y-1/2, z'

loop_
_atom_site_label
_atom_site_type_symbol
_atom_site_fract_x
_atom_site_fract_y
_atom_site_fract_z
_atom_site_U_iso_or_equiv
_atom_site_adp_type
_atom_site_occupancy
_atom_site_symmetry_multiplicity
_atom_site_calc_flag
_atom_site_refinement_flags
_atom_site_disorder_assembly
_atom_site_disorder_group
I2 I 0.82534(3) 0.2500 0.09299(6) 0.05959(19) Uani 1 2 d S . .
I1 I 0.58891(2) 0.49009(3) 0.36858(5) 0.0733(2) Uani 1 1 d . . .
C3 C 0.6371(2) 0.3455(3) 0.3175(5) 0.0413(9) Uani 1 1 d . . .
C5 C 0.7294(3) 0.2500 0.2003(6) 0.0374(12) Uani 1 2 d S . .
C1 C 0.5432(3) 0.2500 0.4592(9) 0.0540(16) Uani 1 2 d S . .
C2 C 0.6068(3) 0.2500 0.3606(6) 0.0423(13) Uani 1 2 d S . .
C4 C 0.6987(2) 0.3466(3) 0.2371(4) 0.0394(9) Uani 1 1 d . . .
N1 N 0.73033(19) 0.4442(3) 0.1974(4) 0.0460(8) Uani 1 1 d . . .
H1N H 0.7229 0.4715 0.1085 0.055 Uiso 0.56(7) 1 calc PR A 1
O1 O 0.5581(3) 0.2500 0.5975(6) 0.0660(14) Uani 1 2 d S . .
O3 O 0.7835(3) 0.4594(4) 0.4189(4) 0.0736(12) Uani 1 1 d . . .
O2 O 0.4855(3) 0.2500 0.4087(7) 0.104(3) Uani 1 2 d S . .
C6 C 0.7720(3) 0.4959(4) 0.2954(6) 0.0535(12) Uani 1 1 d . . .
C7 C 0.8003(4) 0.5993(5) 0.2415(8) 0.087(2) Uani 1 1 d . . .
H7A H 0.8501 0.6020 0.2609 0.131 Uiso 1 1 calc R . .
H7B H 0.7774 0.6579 0.2940 0.131 Uiso 1 1 calc R . .
H7C H 0.7920 0.6061 0.1341 0.131 Uiso 1 1 calc R . .
O1S O 0.5440(4) 0.7500 0.2260(8) 0.103(2) Uani 1 2 d S . .
C1S C 0.5456(17) 0.6490(16) -0.032(2) 0.312(15) Uani 1 1 d . . .
S1S S 0.5411(5) 0.7500 0.0694(6) 0.225(4) Uani 1 2 d S . .
H1A H 0.517(6) 0.2500 0.669(12) 0.08(3) Uiso 0.89(13) 2 d SP A 2

loop_
_atom_site_aniso_label
_atom_site_aniso_U_11
_atom_site_aniso_U_22
_atom_site_aniso_U_33
_atom_site_aniso_U_23
_atom_site_aniso_U_13
_atom_site_aniso_U_12
I2 0.0535(3) 0.0518(3) 0.0735(4) 0.000 0.0293(2) 0.000
I1 0.0625(3) 0.0538(3) 0.1036(4) -0.00935(18) 0.01375(19) 0.01950(16)
C3 0.039(2) 0.040(2) 0.044(2) -0.0034(16) -0.0001(16) 0.0059(17)
C5 0.038(3) 0.041(3) 0.033(3) 0.000 0.006(2) 0.000
C1 0.034(3) 0.064(4) 0.063(5) 0.000 0.007(3) 0.000
C2 0.033(3) 0.052(4) 0.041(3) 0.000 0.000(2) 0.000
C4 0.044(2) 0.039(2) 0.036(2) 0.0000(16) 0.0015(16) 0.0007(17)
N1 0.056(2) 0.0347(18) 0.047(2) -0.0019(14) 0.0081(16) -0.0040(16)
O1 0.050(3) 0.094(4) 0.054(3) 0.000 0.010(2) 0.000
O3 0.096(3) 0.071(3) 0.054(2) -0.0110(18) -0.004(2) -0.020(2)
O2 0.028(3) 0.207(10) 0.078(4) 0.000 -0.002(2) 0.000
C6 0.059(3) 0.044(3) 0.057(3) -0.012(2) 0.013(2) -0.0066(19)
C7 0.112(5) 0.060(4) 0.091(4) -0.013(3) 0.015(4) -0.038(4)
O1S 0.094(5) 0.126(6) 0.090(5) 0.000 0.039(4) 0.000
C1S 0.60(5) 0.21(2) 0.122(11) -0.035(11) 0.000(18) 0.10(2)
S1S 0.399(12) 0.177(5) 0.100(3) 0.000 0.100(5) 0.000

loop_
_atom_type_symbol
_atom_type_description
_atom_type_scat_dispersion_real
_atom_type_scat_dispersion_imag
_atom_type_scat_source
C C 0.0033 0.0016 'International Tables Vol C Tables 4.2.6.8 and 6.1.1.4'
H H 0.0000 0.0000 'International Tables Vol C Tables 4.2.6.8 and 6.1.1.4'
N N 0.0061 0.0033 'International Tables Vol C Tables 4.2.6.8 and 6.1.1.4'
O O 0.0106 0.0060 'International Tables Vol C Tables 4.2.6.8 and 6.1.1.4'
S S 0.1246 0.1234 'International Tables Vol C Tables 4.2.6.8 and 6.1.1.4'
I I -0.4742 1.8119 'International Tables Vol C Tables 4.2.6.8 and 6.1.1.4'

loop_
_geom_angle_atom_site_label_1
_geom_angle_atom_site_label_2
_geom_angle_atom_site_label_3
_geom_angle
_geom_angle_site_symmetry_1
_geom_angle_site_symmetry_3
C2 C3 I1 120.1(3) . .
C2 C3 C4 120.9(4) . .
C4 C3 I1 119.1(3) . .
C4 C5 I2 119.2(3) 8_565 .
C4 C5 I2 119.2(3) . .
C4 C5 C4 121.6(5) . 8_565
O1 C1 C2 112.6(6) . .
O2 C1 C2 122.2(7) . .
O2 C1 O1 125.2(7) . .
C3 C2 C3 119.3(5) . 8_565
C3 C2 C1 120.3(3) . .
C3 C2 C1 120.3(3) 8_565 .
C3 C4 N1 120.5(4) . .
C5 C4 C3 118.6(4) . .
C5 C4 N1 120.8(4) . .
C6 N1 C4 120.5(4) . .
N1 C6 C7 115.2(5) . .
O3 C6 N1 121.1(4) . .
O3 C6 C7 123.7(5) . .
O1S S1S C1S 125.4(8) . .
O1S S1S C1S 125.4(8) . 8_575
C1S S1S C1S 108.5(16) . 8_575

loop_
_geom_bond_atom_site_label_1
_geom_bond_atom_site_label_2
_geom_bond_distance
_geom_bond_site_symmetry_2
I2 C5 2.090(5) .
I1 C3 2.094(4) .
C3 C2 1.392(5) .
C3 C4 1.393(6) .
C5 C4 1.392(5) .
C5 C4 1.392(5) 8_565
C1 C2 1.515(9) .
C1 O1 1.274(9) .
C1 O2 1.204(9) .
C2 C3 1.392(5) 8_565
C4 N1 1.416(5) .
N1 C6 1.358(6) .
O3 C6 1.220(7) .
C6 C7 1.492(7) .
O1S S1S 1.405(9) .
C1S S1S 1.566(17) .
S1S C1S 1.566(17) 8_575
